data_2200557
loop_
_publ_author_name
'Shan, Ning'
'Bond, Andrew D.'
'Jones, William'

_publ_section_title
;
 NTA--1,10-phenanthroline--water (1/1/1)
;
_journal_issue 8
_journal_name_full 'Acta Crystallographica Section E'
_journal_page_first o811
_journal_page_last o813
_journal_paper_doi 10.1107/S1600536801012612
_journal_volume 57
_journal_year 2001
_chemical_formula_iupac 'C6 H8 N O6, C12 H9 N2, H2 O'
_chemical_formula_moiety 'C6 H8 N O6, C12 H9 N2, H2 O'
_chemical_formula_sum 'C18 H19 N3 O7'
_chemical_formula_weight 389.36
_chemical_name_common
;
NTA--1,10-phenanthroline--water (1/1/1)
;
_chemical_name_systematic
;
Nitrilotriacetic acid--1,10-phenanthroline--water (1/1/1)
;
_space_group_IT_number 60
_symmetry_cell_setting orthorhombic
_symmetry_space_group_name_Hall '-P 2n 2ab'
_symmetry_space_group_name_H-M 'P b c n'
_cell_angle_alpha 90.00
_cell_angle_beta 90.00
_cell_angle_gamma 90.00
_cell_formula_units_Z 8
_cell_length_a 22.7045(6)
_cell_length_b 11.1044(3)
_cell_length_c 14.2366(2)
_cell_measurement_reflns_used 22808
_cell_measurement_temperature 180(2)
_cell_measurement_theta_max 27.48
_cell_measurement_theta_min 1.02
_cell_volume 3589.33(14)
_computing_cell_refinement 'HKL SCALEPACK (Otwinowski & Minor, 1997)'
_computing_data_collection 'COLLECT (Nonius, 1998)'
_computing_data_reduction 'HKL DENZO (Otwinowski & Minor, 1997) and SCALEPACK'
_computing_molecular_graphics 'XP (Sheldrick, 1993)'
_computing_publication_material SHELXL97
_computing_structure_refinement 'SHELXL97 (Sheldrick, 1997)'
_computing_structure_solution 'SHELXS97 (Sheldrick, 1997)'
_diffrn_ambient_temperature 180(2)
_diffrn_measured_fraction_theta_full .996
_diffrn_measured_fraction_theta_max .996
_diffrn_measurement_device_type 'Nonius KappaCCD'
_diffrn_measurement_method 'thin-slice \w and \f'
_diffrn_radiation_monochromator graphite
_diffrn_radiation_source 'fine-focus sealed tube'
_diffrn_radiation_type MoK\a
_diffrn_radiation_wavelength .71073
_diffrn_reflns_av_R_equivalents .0381
_diffrn_reflns_av_sigmaI/netI .0298
_diffrn_reflns_limit_h_max 29
_diffrn_reflns_limit_h_min -21
_diffrn_reflns_limit_k_max 14
_diffrn_reflns_limit_k_min -11
_diffrn_reflns_limit_l_max 18
_diffrn_reflns_limit_l_min -18
_diffrn_reflns_number 22344
_diffrn_reflns_theta_full 27.48
_diffrn_reflns_theta_max 27.48
_diffrn_reflns_theta_min 3.52
_diffrn_standards_number 0
_exptl_absorpt_coefficient_mu .113
_exptl_absorpt_correction_T_max .967
_exptl_absorpt_correction_T_min .932
_exptl_absorpt_correction_type multi-scan
_exptl_absorpt_process_details '(SORTAV; Blessing, 1995)'
_exptl_crystal_colour colourless
_exptl_crystal_density_diffrn 1.441
_exptl_crystal_density_method 'not measured'
_exptl_crystal_description block
_exptl_crystal_F_000 1632
_exptl_crystal_size_max .46
_exptl_crystal_size_mid .46
_exptl_crystal_size_min .30
_refine_diff_density_max .388
_refine_diff_density_min -.256
_refine_ls_extinction_method none
_refine_ls_goodness_of_fit_ref 1.030
_refine_ls_hydrogen_treatment mixed
_refine_ls_matrix_type full
_refine_ls_number_parameters 275
_refine_ls_number_reflns 4114
_refine_ls_number_restraints 5
_refine_ls_restrained_S_all 1.030
_refine_ls_R_factor_all .0517
_refine_ls_R_factor_gt .0398
_refine_ls_shift/su_max .013
_refine_ls_shift/su_mean .004
_refine_ls_structure_factor_coef Fsqd
_refine_ls_weighting_details 'calc w = 1/[\s^2^(Fo^2^)+(0.0466P)^2^+1.3895P] where P = (Fo^2^+2Fc^2^)/3'
_refine_ls_weighting_scheme calc
_refine_ls_wR_factor_ref .1019
_reflns_number_gt 3414
_reflns_number_total 4114
_reflns_threshold_expression I>2\s(I)
_cod_data_source_file wn6038.cif
_cod_data_source_block I
_cod_depositor_comments
;
The following automatic conversions were performed:
'_symmetry_cell_setting' value 'Orthorhombic' changed to 'orthorhombic'
according to '/home/saulius/struct/CIF-dictionaries/cif_core.dic'
dictionary named 'cif_core.dic' version 2.4.1 from 2010-06-29.

Automatic conversion script
Id: cif_fix_enum 1527 2010-12-29 10:47:43Z saulius 

The following automatic conversions were performed:

'_chemical_melting_point' value 'not measured' was changed to '?' -
the value is undefined or not given.

'_symmetry_cell_setting' value
'Orthorhombic' changed to 'orthorhombic' according to
/home/saulius/struct/CIF-dictionaries/cif_core.dic dictionary named
'cif_core.dic' version 2.4.1 from 2010-06-29.

Automatic conversion script
Id: cif_fix_values 1715 2011-07-08 13:25:40Z adriana 
;
_cod_database_code 2200557
_cod_database_fobs_code 2200557

loop_
_symmetry_equiv_pos_as_xyz
'x, y, z'
'-x+1/2, -y+1/2, z+1/2'
'-x, y, -z+1/2'
'x+1/2, -y+1/2, -z'
'-x, -y, -z'
'x-1/2, y-1/2, -z-1/2'
'x, -y, z-1/2'
'-x-1/2, y-1/2, z'

loop_
_atom_site_label
_atom_site_fract_x
_atom_site_fract_y
_atom_site_fract_z
_atom_site_U_iso_or_equiv
_atom_site_adp_type
_atom_site_calc_flag
_atom_site_refinement_flags
_atom_site_occupancy
_atom_site_disorder_assembly
_atom_site_disorder_group
_atom_site_type_symbol
O1 .68405(4) .35751(10) .17166(7) .0340(2) Uani d . 1 . . O
O2 .76622(4) .32979(9) .08694(6) .0283(2) Uani d . 1 . . O
O3 .71315(4) .30620(8) .39570(6) .0280(2) Uani d . 1 . . O
O4 .76944(5) .36248(9) .51723(6) .0299(2) Uani d . 1 . . O
H100 .7565(10) .283(2) .5426(14) .065(6) Uiso d . 1 . . H
O5 .62768(5) .56998(9) .35713(8) .0351(3) Uani d . 1 . . O
O6 .64027(4) .76469(9) .31835(8) .0336(2) Uani d . 1 . . O
N1 .73304(5) .50254(9) .29515(7) .0187(2) Uani d D 1 . . N
H1 .6992(7) .4529(15) .2951(12) .040(5) Uiso d D 1 . . H
N2 .47064(5) .82797(11) .13801(8) .0254(2) Uani d D 1 . . N
H2 .4298(7) .8316(17) .1537(13) .049(5) Uiso d D 1 . . H
N3 .42069(5) 1.05270(11) .16445(8) .0271(3) Uani d . 1 . . N
C1 .77282(5) .44984(11) .22214(8) .0209(3) Uani d . 1 . . C
H1A .8032 .3993 .2526 .025 Uiso calc R 1 . . H
H1B .7929 .5152 .1874 .025 Uiso calc R 1 . . H
C2 .73673(6) .37369(12) .15421(8) .0219(3) Uani d . 1 . . C
C3 .75899(6) .49919(12) .39187(8) .0230(3) Uani d . 1 . . C
H3A .7422 .5647 .4307 .028 Uiso calc R 1 . . H
H3B .8022 .5106 .3885 .028 Uiso calc R 1 . . H
C4 .74486(6) .37797(11) .43542(8) .0212(3) Uani d . 1 . . C
C5 .71133(6) .62433(11) .26760(9) .0223(3) Uani d . 1 . . C
H5A .7039 .6261 .1991 .027 Uiso calc R 1 . . H
H5B .7419 .6852 .2820 .027 Uiso calc R 1 . . H
C6 .65459(6) .65571(12) .32009(9) .0250(3) Uani d . 1 . . C
C7 .49264(7) .71759(13) .12856(10) .0307(3) Uani d . 1 . . C
H7 .4679 .6498 .1384 .037 Uiso calc R 1 . . H
C8 .55140(7) .70006(14) .10448(11) .0351(3) Uani d . 1 . . C
H8 .5672 .6211 .0992 .042 Uiso calc R 1 . . H
C9 .58612(6) .79899(14) .08853(10) .0324(3) Uani d . 1 . . C
H9 .6263 .7884 .0716 .039 Uiso calc R 1 . . H
C10 .56293(6) .91605(13) .09691(9) .0261(3) Uani d . 1 . . C
C11 .59705(6) 1.02138(14) .07812(9) .0295(3) Uani d . 1 . . C
H11 .6369 1.0134 .0585 .035 Uiso calc R 1 . . H
C12 .57330(6) 1.13219(14) .08793(10) .0303(3) Uani d . 1 . . C
H12 .5967 1.2011 .0751 .036 Uiso calc R 1 . . H
C13 .51324(6) 1.14768(13) .11745(9) .0270(3) Uani d . 1 . . C
C14 .48717(7) 1.26186(14) .12946(10) .0331(3) Uani d . 1 . . C
H14 .5091 1.3330 .1172 .040 Uiso calc R 1 . . H
C15 .42995(7) 1.26917(14) .15894(11) .0345(3) Uani d . 1 . . C
H15 .4116 1.3453 .1678 .041 Uiso calc R 1 . . H
C16 .39880(6) 1.16227(13) .17589(10) .0312(3) Uani d . 1 . . C
H16 .3592 1.1689 .1970 .037 Uiso calc R 1 . . H
C17 .47769(6) 1.04597(13) .13567(9) .0241(3) Uani d . 1 . . C
C18 .50349(6) .92899(12) .12381(8) .0231(3) Uani d . 1 . . C
O100 .59649(6) .44024(12) .04777(9) .0489(3) Uani d D 1 . . O
H101 .6313(9) .425(2) .0823(16) .096(9) Uiso d D 1 . . H
H102 .6095(11) .444(3) -.0154(14) .103(9) Uiso d D 1 . . H

loop_
_atom_site_aniso_label
_atom_site_aniso_U_11
_atom_site_aniso_U_22
_atom_site_aniso_U_33
_atom_site_aniso_U_12
_atom_site_aniso_U_13
_atom_site_aniso_U_23
O1 .0269(5) .0451(6) .0298(5) -.0066(4) -.0002(4) -.0102(4)
O2 .0347(5) .0264(5) .0239(5) -.0019(4) .0046(4) -.0074(4)
O3 .0353(5) .0234(5) .0254(5) -.0092(4) -.0059(4) .0028(4)
O4 .0419(6) .0261(5) .0216(5) -.0089(4) -.0097(4) .0061(4)
O5 .0344(5) .0252(5) .0457(6) -.0014(4) .0144(5) .0040(4)
O6 .0285(5) .0215(5) .0508(6) .0038(4) .0115(4) .0016(4)
N1 .0239(5) .0155(5) .0166(5) -.0010(4) -.0001(4) -.0002(4)
N2 .0219(5) .0293(6) .0250(5) -.0008(5) -.0006(4) -.0001(5)
N3 .0223(5) .0310(6) .0279(6) .0004(5) -.0010(4) -.0006(5)
C1 .0223(6) .0197(6) .0208(6) .0016(5) .0008(5) -.0022(5)
C2 .0274(6) .0196(6) .0185(6) .0009(5) -.0019(5) .0000(5)
C3 .0326(7) .0203(6) .0160(6) -.0047(5) -.0037(5) -.0002(5)
C4 .0247(6) .0204(6) .0186(6) -.0015(5) .0003(5) .0010(5)
C5 .0274(6) .0164(6) .0232(6) .0024(5) .0022(5) .0030(5)
C6 .0263(6) .0224(7) .0264(6) -.0004(5) .0029(5) -.0002(5)
C7 .0310(7) .0279(7) .0334(7) -.0010(6) -.0023(6) -.0006(6)
C8 .0314(8) .0347(8) .0390(8) .0054(6) -.0010(6) -.0049(6)
C9 .0230(7) .0426(9) .0317(7) .0037(6) -.0010(5) -.0046(6)
C10 .0218(6) .0356(8) .0209(6) -.0001(5) -.0024(5) -.0015(5)
C11 .0207(6) .0435(9) .0244(6) -.0047(6) -.0009(5) .0006(6)
C12 .0267(7) .0369(8) .0273(7) -.0090(6) -.0018(5) .0044(6)
C13 .0271(7) .0317(8) .0221(6) -.0036(6) -.0044(5) .0024(5)
C14 .0348(8) .0297(8) .0348(8) -.0053(6) -.0052(6) .0034(6)
C15 .0350(8) .0291(8) .0395(8) .0043(6) -.0063(6) .0003(6)
C16 .0248(7) .0348(8) .0340(7) .0029(6) -.0033(6) -.0018(6)
C17 .0222(6) .0308(7) .0194(6) -.0015(5) -.0034(5) .0007(5)
C18 .0216(6) .0290(7) .0187(6) -.0024(5) -.0027(5) .0001(5)
O100 .0501(7) .0527(8) .0438(7) .0170(6) .0038(6) .0029(6)

loop_
_atom_type_symbol
_atom_type_description
_atom_type_scat_dispersion_real
_atom_type_scat_dispersion_imag
_atom_type_scat_source
C C .0033 .0016 'International Tables Vol C Tables 4.2.6.8 and 6.1.1.4'
H H .0000 .0000 'International Tables Vol C Tables 4.2.6.8 and 6.1.1.4'
N N .0061 .0033 'International Tables Vol C Tables 4.2.6.8 and 6.1.1.4'
O O .0106 .0060 'International Tables Vol C Tables 4.2.6.8 and 6.1.1.4'

loop_
_geom_angle_atom_site_label_1
_geom_angle_atom_site_label_2
_geom_angle_atom_site_label_3
_geom_angle
_geom_angle_publ_flag
C4 O4 H100 108.3(12) no
C5 N1 C1 111.80(9) no
C5 N1 C3 113.21(10) no
C1 N1 C3 113.05(10) no
C5 N1 H1 105.0(11) no
C1 N1 H1 105.2(10) no
C3 N1 H1 107.8(10) no
C7 N2 C18 122.56(12) no
C7 N2 H2 115.3(11) no
C18 N2 H2 122.1(11) no
C16 N3 C17 116.42(12) no
N1 C1 C2 109.47(10) no
N1 C1 H1A 109.8 no
C2 C1 H1A 109.8 no
N1 C1 H1B 109.8 no
C2 C1 H1B 109.8 no
H1A C1 H1B 108.2 no
O1 C2 O2 127.47(12) no
O1 C2 C1 118.30(11) no
O2 C2 C1 114.16(11) no
N1 C3 C4 108.33(10) no
N1 C3 H3A 110.0 no
C4 C3 H3A 110.0 no
N1 C3 H3B 110.0 no
C4 C3 H3B 110.0 no
H3A C3 H3B 108.4 no
O3 C4 O4 125.72(12) no
O3 C4 C3 121.19(11) no
O4 C4 C3 113.08(11) no
N1 C5 C6 110.88(10) no
N1 C5 H5A 109.5 no
C6 C5 H5A 109.5 no
N1 C5 H5B 109.5 no
C6 C5 H5B 109.5 no
H5A C5 H5B 108.1 no
O5 C6 O6 128.17(13) no
O5 C6 C5 116.42(11) no
O6 C6 C5 115.39(11) no
N2 C7 C8 120.92(14) no
N2 C7 H7 119.5 no
C8 C7 H7 119.5 no
C9 C8 C7 118.70(14) no
C9 C8 H8 120.7 no
C7 C8 H8 120.7 no
C8 C9 C10 120.72(13) no
C8 C9 H9 119.6 no
C10 C9 H9 119.6 no
C9 C10 C18 118.36(13) no
C9 C10 C11 122.52(13) no
C18 C10 C11 119.11(13) no
C12 C11 C10 120.67(13) no
C12 C11 H11 119.7 no
C10 C11 H11 119.7 no
C11 C12 C13 121.20(13) no
C11 C12 H12 119.4 no
C13 C12 H12 119.4 no
C14 C13 C17 117.19(13) no
C14 C13 C12 122.79(13) no
C17 C13 C12 120.02(13) no
C15 C14 C13 119.31(14) no
C15 C14 H14 120.3 no
C13 C14 H14 120.3 no
C14 C15 C16 118.78(14) no
C14 C15 H15 120.6 no
C16 C15 H15 120.6 no
N3 C16 C15 124.54(13) no
N3 C16 H16 117.7 no
C15 C16 H16 117.7 no
N3 C17 C13 123.74(13) no
N3 C17 C18 118.29(12) no
C13 C17 C18 117.97(12) no
N2 C18 C10 118.71(12) no
N2 C18 C17 120.30(12) no
C10 C18 C17 120.99(12) no
H101 O100 H102 103.9(17) no

loop_
_geom_bond_atom_site_label_1
_geom_bond_atom_site_label_2
_geom_bond_site_symmetry_2
_geom_bond_distance
_geom_bond_publ_flag
O1 C2 . 1.2348(16) no
O2 C2 . 1.2661(15) no
O3 C4 . 1.2137(15) no
O4 C4 . 1.3029(15) no
O4 H100 . 1.00(2) no
O5 C6 . 1.2480(16) no
O6 C6 . 1.2532(16) no
N1 C5 . 1.4920(16) no
N1 C1 . 1.4962(15) no
N1 C3 . 1.4981(15) no
N1 H1 . .946(15) no
N2 C7 . 1.3303(18) no
N2 C18 . 1.3621(17) no
N2 H2 . .954(15) no
N3 C16 . 1.3243(18) no
N3 C17 . 1.3593(17) no
C1 C2 . 1.5237(17) no
C1 H1A . .9900 no
C1 H1B . .9900 no
C3 C4 . 1.5164(18) no
C3 H3A . .9900 no
C3 H3B . .9900 no
C5 C6 . 1.5295(18) no
C5 H5A . .9900 no
C5 H5B . .9900 no
C7 C8 . 1.391(2) no
C7 H7 . .9500 no
C8 C9 . 1.371(2) no
C8 H8 . .9500 no
C9 C10 . 1.408(2) no
C9 H9 . .9500 no
C10 C18 . 1.4103(18) no
C10 C11 . 1.428(2) no
C11 C12 . 1.351(2) no
C11 H11 . .9500 no
C12 C13 . 1.437(2) no
C12 H12 . .9500 no
C13 C14 . 1.410(2) no
C13 C17 . 1.4122(19) no
C14 C15 . 1.368(2) no
C14 H14 . .9500 no
C15 C16 . 1.403(2) no
C15 H15 . .9500 no
C16 H16 . .9500 no
C17 C18 . 1.4350(19) no
O100 H101 . .95(2) no
O100 H102 . .95(2) no

loop_
_geom_hbond_atom_site_label_D
_geom_hbond_atom_site_label_H
_geom_hbond_atom_site_label_A
_geom_hbond_site_symmetry_A
_geom_hbond_distance_DH
_geom_hbond_distance_HA
_geom_hbond_distance_DA
_geom_hbond_angle_DHA
_geom_hbond_publ_flag
O4 H100 O2 2_655 1.00(2) 1.49(2) 2.4897(13) 175(2) yes
N1 H1 O1 . .946(15) 2.080(16) 2.6310(14) 115.6(13) yes
N2 H2 O6 3_655 .954(15) 1.801(16) 2.6874(15) 153.2(17) yes
O100 H101 O1 . .95(2) 1.90(2) 2.8119(17) 161(2) yes
O100 H102 O5 7_565 .95(2) 1.87(2) 2.8072(16) 171(3) yes

loop_
_geom_torsion_atom_site_label_1
_geom_torsion_atom_site_label_2
_geom_torsion_atom_site_label_3
_geom_torsion_atom_site_label_4
_geom_torsion
_geom_torsion_publ_flag
C5 N1 C1 C2 -92.27(12) no
C3 N1 C1 C2 138.58(11) no
N1 C1 C2 O1 -6.00(16) no
N1 C1 C2 O2 176.76(10) no
C5 N1 C3 C4 145.42(11) no
C1 N1 C3 C4 -86.16(12) no
N1 C3 C4 O3 -5.62(17) no
N1 C3 C4 O4 175.05(10) no
C1 N1 C5 C6 158.04(10) no
C3 N1 C5 C6 -72.89(13) no
N1 C5 C6 O5 -17.20(17) no
N1 C5 C6 O6 164.49(11) no
C18 N2 C7 C8 .8(2) no
N2 C7 C8 C9 -1.4(2) no
C7 C8 C9 C10 .4(2) no
C8 C9 C10 C18 1.2(2) no
C8 C9 C10 C11 -178.02(13) no
C9 C10 C11 C12 -179.31(13) no
C18 C10 C11 C12 1.50(19) no
C10 C11 C12 C13 .0(2) no
C11 C12 C13 C14 179.27(13) no
C11 C12 C13 C17 -.8(2) no
C17 C13 C14 C15 .9(2) no
C12 C13 C14 C15 -179.15(13) no
C13 C14 C15 C16 -.3(2) no
C17 N3 C16 C15 1.1(2) no
C14 C15 C16 N3 -.7(2) no
C16 N3 C17 C13 -.43(19) no
C16 N3 C17 C18 179.03(12) no
C14 C13 C17 N3 -.54(19) no
C12 C13 C17 N3 179.51(12) no
C14 C13 C17 C18 180.00(12) no
C12 C13 C17 C18 .04(18) no
C7 N2 C18 C10 .79(19) no
C7 N2 C18 C17 -179.51(12) no
C9 C10 C18 N2 -1.77(18) no
C11 C10 C18 N2 177.46(11) no
C9 C10 C18 C17 178.55(12) no
C11 C10 C18 C17 -2.23(18) no
N3 C17 C18 N2 2.28(18) no
C13 C17 C18 N2 -178.22(11) no
N3 C17 C18 C10 -178.03(11) no
C13 C17 C18 C10 1.46(18) no

loop_
_cod_related_entry_id
_cod_related_entry_database
_cod_related_entry_code
1 ChemSpider 21132750
